data_4340608
loop_
_publ_author_name
'Yu, Na'
'Klepov, Vladislav V.'
'Kegler, Philip'
'Bosbach, Dirk'
'Albrecht-Schmitt, Thomas E'
'Alekseev, Evgeny V.'

_publ_section_title
;
 Th(As(III)4As(V)4O18): a Mixed-Valent Oxoarsenic(III)/arsenic(V) Actinide
 Compound Obtained under Extreme Conditions.
;
_journal_issue 16
_journal_name_full 'Inorganic chemistry'
_journal_page_first 8194
_journal_page_last 8196
_journal_paper_doi 10.1021/ic5013704
_journal_volume 53
_journal_year 2014
_chemical_formula_moiety Th(As4As4O18)
_chemical_formula_sum 'As8 O18 Th'
_chemical_formula_weight 1119.40
_chemical_melting_point ?
_chemical_name_systematic
; 
 ? 
;
_space_group_IT_number 15
_symmetry_cell_setting monoclinic
_symmetry_space_group_name_Hall '-C 2yc'
_symmetry_space_group_name_H-M 'C 1 2/c 1'
_atom_sites_solution_hydrogens none
_atom_sites_solution_primary direct
_atom_sites_solution_secondary difmap
_audit_creation_method SHELXL-97
_cell_angle_alpha 90.00
_cell_angle_beta 99.1298(14)
_cell_angle_gamma 90.00
_cell_formula_units_Z 4
_cell_length_a 18.2148(3)
_cell_length_b 5.19792(7)
_cell_length_c 17.3588(3)
_cell_measurement_reflns_used 3233
_cell_measurement_temperature 293(2)
_cell_volume 1622.69(4)
_computing_structure_refinement 'SHELXL-97 (Sheldrick, 1997)'
_computing_structure_solution 'SHELXS-97 (Sheldrick, 1990)'
_diffrn_ambient_temperature 293(2)
_diffrn_measured_fraction_theta_full 0.999
_diffrn_measured_fraction_theta_max 0.999
_diffrn_radiation_monochromator graphite
_diffrn_radiation_source 'fine-focus sealed tube'
_diffrn_radiation_type MoK\a
_diffrn_radiation_wavelength 0.71073
_diffrn_reflns_av_R_equivalents 0.0363
_diffrn_reflns_av_sigmaI/netI 0.0164
_diffrn_reflns_limit_h_max 28
_diffrn_reflns_limit_h_min -28
_diffrn_reflns_limit_k_max 8
_diffrn_reflns_limit_k_min -8
_diffrn_reflns_limit_l_max 27
_diffrn_reflns_limit_l_min -27
_diffrn_reflns_number 32617
_diffrn_reflns_theta_full 33.72
_diffrn_reflns_theta_max 33.72
_diffrn_reflns_theta_min 3.01
_exptl_absorpt_coefficient_mu 25.475
_exptl_absorpt_correction_T_max 1.16
_exptl_absorpt_correction_T_min 0.77
_exptl_absorpt_correction_type empirical
_exptl_absorpt_process_details SHELTXPREP
_exptl_crystal_colour colourless
_exptl_crystal_density_diffrn 4.582
_exptl_crystal_density_meas ?
_exptl_crystal_density_method 'not measured'
_exptl_crystal_description Block
_exptl_crystal_F_000 1992
_exptl_crystal_size_max 0.050
_exptl_crystal_size_mid 0.040
_exptl_crystal_size_min 0.020
_refine_diff_density_max 0.924
_refine_diff_density_min -0.853
_refine_diff_density_rms 0.166
_refine_ls_extinction_coef 0.00032(2)
_refine_ls_extinction_expression Fc^*^=kFc[1+0.001xFc^2^\l^3^/sin(2\q)]^-1/4^
_refine_ls_extinction_method SHELXL
_refine_ls_goodness_of_fit_ref 1.113
_refine_ls_hydrogen_treatment none
_refine_ls_matrix_type full
_refine_ls_number_parameters 124
_refine_ls_number_reflns 3233
_refine_ls_number_restraints 0
_refine_ls_restrained_S_all 1.113
_refine_ls_R_factor_all 0.0173
_refine_ls_R_factor_gt 0.0160
_refine_ls_shift/su_max 0.002
_refine_ls_shift/su_mean 0.000
_refine_ls_structure_factor_coef Fsqd
_refine_ls_weighting_details 'calc w=1/[\s^2^(Fo^2^)+(0.0201P)^2^+4.5973P] where P=(Fo^2^+2Fc^2^)/3'
_refine_ls_weighting_scheme calc
_refine_ls_wR_factor_gt 0.0419
_refine_ls_wR_factor_ref 0.0423
_reflns_number_gt 3080
_reflns_number_total 3233
_reflns_threshold_expression >2sigma(I)
_cod_data_source_file ic5013704_si_001.cif
_cod_data_source_block shelxl
_cod_depositor_comments
;
The following automatic conversions were performed:

'_chemical_melting_point' value 'N/A' was changed to '?' - the value
is undefined or not given.

'_symmetry_cell_setting' value
'monoclinic ' changed to 'monoclinic' according to
/usr/data/users/saulius/crontab/automatic-downloads/rss-feeds/ACS/lib/dictionaries/cif_core.dic
dictionary named 'cif_core.dic' version 2.4.2 from
2011-04-26.

'_exptl_absorpt_correction_type' value 'Empirical'
changed to 'empirical' according to
/usr/data/users/saulius/crontab/automatic-downloads/rss-feeds/ACS/lib/dictionaries/cif_core.dic
dictionary named 'cif_core.dic' version 2.4.2 from 2011-04-26.

Automatic conversion script
Id: cif_fix_values 2281 2013-09-26 08:29:07Z andrius 

 Adding full bibliography for 4340608.cif.

The following automatic conversions were performed:

'_exptl_crystal_density_meas' value 'N/A' was changed to '?' - the
value is perceived as not measured.

Automatic conversion script
Id: cif_fix_values 3008 2015-01-20 13:52:24Z robertas 
;
_cod_original_cell_volume 1622.70(4)
_cod_original_sg_symbol_H-M C2/c
_cod_database_code 4340608

loop_
_symmetry_equiv_pos_as_xyz
'x, y, z'
'-x, y, -z+1/2'
'x+1/2, y+1/2, z'
'-x+1/2, y+1/2, -z+1/2'
'-x, -y, -z'
'x, -y, z-1/2'
'-x+1/2, -y+1/2, -z'
'x+1/2, -y+1/2, z-1/2'

loop_
_atom_site_label
_atom_site_type_symbol
_atom_site_fract_x
_atom_site_fract_y
_atom_site_fract_z
_atom_site_U_iso_or_equiv
_atom_site_adp_type
_atom_site_occupancy
_atom_site_symmetry_multiplicity
_atom_site_calc_flag
_atom_site_refinement_flags
Th1 Th 0.0000 0.27975(2) 0.2500 0.00674(4) Uani 1 2 d S
As1 As 0.123737(14) 0.82030(5) -0.018597(15) 0.01058(5) Uani 1 1 d .
As2 As -0.310739(14) 0.64050(5) 0.137405(15) 0.01149(5) Uani 1 1 d .
As3 As -0.151021(13) 0.78393(5) 0.223400(14) 0.00800(5) Uani 1 1 d .
As4 As 0.001298(14) 0.77363(5) 0.091883(14) 0.00803(5) Uani 1 1 d .
O1 O -0.21222(11) 0.7013(4) 0.14184(12) 0.0161(4) Uani 1 1 d .
O2 O -0.20818(10) 0.9030(4) 0.28480(11) 0.0157(4) Uani 1 1 d .
O3 O -0.07044(11) 0.8829(4) 0.02281(11) 0.0138(3) Uani 1 1 d .
O4 O -0.10741(10) 0.5296(4) 0.26538(11) 0.0141(3) Uani 1 1 d .
O5 O -0.03239(10) 0.5264(4) 0.13465(11) 0.0119(3) Uani 1 1 d .
O6 O 0.06473(10) 0.6497(4) 0.03857(11) 0.0128(3) Uani 1 1 d .
O7 O 0.19226(11) 0.9249(4) 0.05859(11) 0.0162(4) Uani 1 1 d .
O8 O -0.09877(10) 1.0109(4) 0.19267(11) 0.0129(3) Uani 1 1 d .
O9 O 0.04150(10) 1.0103(4) 0.14771(11) 0.0120(3) Uani 1 1 d .

loop_
_atom_site_aniso_label
_atom_site_aniso_U_11
_atom_site_aniso_U_22
_atom_site_aniso_U_33
_atom_site_aniso_U_23
_atom_site_aniso_U_13
_atom_site_aniso_U_12
Th1 0.00729(5) 0.00563(5) 0.00712(5) 0.000 0.00063(4) 0.000
As1 0.00999(11) 0.01302(11) 0.00853(10) -0.00144(8) 0.00086(8) -0.00056(8)
As2 0.00976(11) 0.01219(11) 0.01224(11) -0.00022(8) 0.00083(8) -0.00129(8)
As3 0.00711(10) 0.00821(10) 0.00854(10) 0.00004(7) 0.00083(8) -0.00045(7)
As4 0.00926(11) 0.00728(10) 0.00730(10) 0.00062(7) 0.00052(8) -0.00092(7)
O1 0.0108(8) 0.0257(10) 0.0112(8) -0.0023(7) 0.0001(7) -0.0094(7)
O2 0.0107(8) 0.0218(9) 0.0152(8) -0.0064(7) 0.0036(7) 0.0015(7)
O3 0.0148(8) 0.0133(8) 0.0116(8) 0.0012(6) -0.0032(6) 0.0013(7)
O4 0.0133(8) 0.0123(8) 0.0176(9) 0.0030(7) 0.0048(7) 0.0044(6)
O5 0.0136(8) 0.0109(7) 0.0113(8) 0.0043(6) 0.0019(6) -0.0020(6)
O6 0.0149(8) 0.0103(8) 0.0147(8) -0.0011(6) 0.0065(7) -0.0008(6)
O7 0.0115(8) 0.0216(9) 0.0139(8) -0.0056(7) -0.0026(6) -0.0014(7)
O8 0.0132(8) 0.0124(8) 0.0129(8) 0.0002(6) 0.0012(6) -0.0060(6)
O9 0.0127(8) 0.0112(8) 0.0121(8) -0.0047(6) 0.0023(6) -0.0018(6)

loop_
_atom_type_symbol
_atom_type_description
_atom_type_scat_dispersion_real
_atom_type_scat_dispersion_imag
_atom_type_scat_source
O O 0.0106 0.0060 'International Tables Vol C Tables 4.2.6.8 and 6.1.1.4'
As As 0.0499 2.0058 'International Tables Vol C Tables 4.2.6.8 and 6.1.1.4'
Th Th -7.2400 8.8979 'International Tables Vol C Tables 4.2.6.8 and 6.1.1.4'

loop_
_geom_angle_atom_site_label_1
_geom_angle_atom_site_label_2
_geom_angle_atom_site_label_3
_geom_angle
_geom_angle_site_symmetry_1
_geom_angle_site_symmetry_3
O8 Th1 O8 107.70(9) 1_545 2_545
O8 Th1 O5 83.89(6) 1_545 .
O8 Th1 O5 138.08(6) 2_545 .
O8 Th1 O5 138.07(6) 1_545 2
O8 Th1 O5 83.89(6) 2_545 2
O5 Th1 O5 114.57(9) . 2
O8 Th1 O4 148.35(7) 1_545 2
O8 Th1 O4 77.74(7) 2_545 2
O5 Th1 O4 73.22(6) . 2
O5 Th1 O4 72.74(7) 2 2
O8 Th1 O4 77.74(7) 1_545 .
O8 Th1 O4 148.35(7) 2_545 .
O5 Th1 O4 72.74(6) . .
O5 Th1 O4 73.22(6) 2 .
O4 Th1 O4 114.42(9) 2 .
O8 Th1 O9 70.28(6) 1_545 1_545
O8 Th1 O9 70.68(6) 2_545 1_545
O5 Th1 O9 76.31(6) . 1_545
O5 Th1 O9 148.11(6) 2 1_545
O4 Th1 O9 83.05(6) 2 1_545
O4 Th1 O9 137.27(6) . 1_545
O8 Th1 O9 70.68(6) 1_545 2_545
O8 Th1 O9 70.28(6) 2_545 2_545
O5 Th1 O9 148.11(6) . 2_545
O5 Th1 O9 76.30(6) 2 2_545
O4 Th1 O9 137.27(6) 2 2_545
O4 Th1 O9 83.05(6) . 2_545
O9 Th1 O9 110.99(9) 1_545 2_545
O7 As1 O6 98.32(9) . .
O7 As1 O3 94.47(9) . 5_575
O6 As1 O3 94.48(9) . 5_575
O7 As2 O1 89.51(9) 3_445 .
O7 As2 O2 96.78(10) 3_445 4_445
O1 As2 O2 90.98(9) . 4_445
O4 As3 O8 116.85(10) . .
O4 As3 O1 111.63(10) . .
O8 As3 O1 104.15(9) . .
O4 As3 O2 108.11(10) . .
O8 As3 O2 112.25(10) . .
O1 As3 O2 102.96(10) . .
O5 As4 O9 118.35(9) . .
O5 As4 O6 106.29(9) . .
O9 As4 O6 108.66(9) . .
O5 As4 O3 105.94(9) . .
O9 As4 O3 112.14(9) . .
O6 As4 O3 104.45(9) . .
As3 O1 As2 126.12(12) . .
As3 O2 As2 129.92(11) . 4_455
As4 O3 As1 130.45(11) . 5_575
As3 O4 Th1 136.74(10) . .
As4 O5 Th1 137.74(10) . .
As4 O6 As1 128.47(11) . .
As1 O7 As2 132.40(12) . 3
As3 O8 Th1 136.20(10) . 1_565
As4 O9 Th1 132.95(10) . 1_565

loop_
_geom_bond_atom_site_label_1
_geom_bond_atom_site_label_2
_geom_bond_distance
_geom_bond_site_symmetry_2
Th1 O8 2.3688(18) 1_545
Th1 O8 2.3688(18) 2_545
Th1 O5 2.3720(18) .
Th1 O5 2.3721(18) 2
Th1 O4 2.3984(18) 2
Th1 O4 2.3984(18) .
Th1 O9 2.4722(18) 1_545
Th1 O9 2.4724(18) 2_545
As1 O7 1.7657(18) .
As1 O6 1.8068(19) .
As1 O3 1.8179(19) 5_575
As2 O7 1.776(2) 3_445
As2 O1 1.8117(19) .
As2 O2 1.8218(19) 4_445
As3 O4 1.6509(19) .
As3 O8 1.6564(18) .
As3 O1 1.7119(19) .
As3 O2 1.7190(19) .
As4 O5 1.6504(18) .
As4 O9 1.6624(18) .
As4 O6 1.7162(19) .
As4 O3 1.7236(18) .
O2 As2 1.8218(19) 4_455
O3 As1 1.8179(19) 5_575
O7 As2 1.776(2) 3
O8 Th1 2.3688(18) 1_565
O9 Th1 2.4723(18) 1_565
